data_2015982
loop_
_publ_author_name
'Hellyer, Ryan M.'
'Joule, John A.'
'Larsen, David S.'
'Brooker, Sally'

_publ_section_title
;
 4-(Pyrrol-1-yl)-1,2,4-triazole
;
_journal_coeditor_code GA3049
_journal_issue 6
_journal_name_full 'Acta Crystallographica Section C'
_journal_page_first o358
_journal_page_last o360
_journal_paper_doi 10.1107/S0108270107020112
_journal_volume 63
_journal_year 2007
_chemical_formula_iupac 'C6 H6 N4'
_chemical_formula_moiety 'C6 H6 N4'
_chemical_formula_sum 'C6 H6 N4'
_chemical_formula_weight 134.15
_chemical_melting_point 408
_chemical_name_systematic
;
N^4^-(Pyrrol-1-yl)-1,2,4-triazole
;
_space_group_IT_number 15
_symmetry_cell_setting monoclinic
_symmetry_space_group_name_Hall '-C 2yc'
_symmetry_space_group_name_H-M 'C 1 2/c 1'
_atom_sites_solution_hydrogens geom
_atom_sites_solution_primary direct
_atom_sites_solution_secondary difmap
_audit_creation_method SHELXL-97
_cell_angle_alpha 90.00
_cell_angle_beta 96.707(2)
_cell_angle_gamma 90.00
_cell_formula_units_Z 12
_cell_length_a 22.9326(11)
_cell_length_b 12.1235(6)
_cell_length_c 7.0111(3)
_cell_measurement_reflns_used 5988
_cell_measurement_temperature 93(2)
_cell_measurement_theta_max 26.4345
_cell_measurement_theta_min 2.926
_cell_volume 1935.91(16)
_computing_cell_refinement 'SMART and SAINT (Bruker, 2004)'
_computing_data_collection 'SMART (Bruker, 2004)'
_computing_data_reduction 'SAINT (Bruker, 2004)'
_computing_molecular_graphics 'SHELXTL (Bruker, 2004)'
_computing_publication_material 'enCIFer (Version 1.2; Allen <i>et al.</i>,  2004)'
_computing_structure_refinement 'SHELXL97 (Sheldrick, 1997)'
_computing_structure_solution 'SHELXS97 (Sheldrick, 1997)'
_diffrn_ambient_temperature 93(2)
_diffrn_measured_fraction_theta_full 0.993
_diffrn_measured_fraction_theta_max 0.993
_diffrn_measurement_device_type 'Bruker Kappa APEX II area-detector'
_diffrn_measurement_method '\f amd \w'
_diffrn_radiation_monochromator graphite
_diffrn_radiation_source 'fine-focus sealed tube'
_diffrn_radiation_type MoK\a
_diffrn_radiation_wavelength 0.71073
_diffrn_reflns_av_R_equivalents 0.0395
_diffrn_reflns_av_sigmaI/netI 0.0199
_diffrn_reflns_limit_h_max 28
_diffrn_reflns_limit_h_min -28
_diffrn_reflns_limit_k_max 15
_diffrn_reflns_limit_k_min -15
_diffrn_reflns_limit_l_max 8
_diffrn_reflns_limit_l_min -8
_diffrn_reflns_number 20165
_diffrn_reflns_theta_full 26.46
_diffrn_reflns_theta_max 26.46
_diffrn_reflns_theta_min 1.90
_diffrn_standards_number 0
_exptl_absorpt_coefficient_mu 0.094
_exptl_absorpt_correction_T_max 1.000
_exptl_absorpt_correction_T_min 0.83421
_exptl_absorpt_correction_type multi-scan
_exptl_absorpt_process_details '(SCALE; Bruker, 2004)'
_exptl_crystal_colour colourless
_exptl_crystal_density_diffrn 1.381
_exptl_crystal_density_method 'not measured'
_exptl_crystal_description block
_exptl_crystal_F_000 840
_exptl_crystal_size_max 0.5
_exptl_crystal_size_mid 0.3
_exptl_crystal_size_min 0.1
_refine_diff_density_max 0.181
_refine_diff_density_min -0.253
_refine_ls_extinction_method none
_refine_ls_goodness_of_fit_ref 1.102
_refine_ls_hydrogen_treatment refall
_refine_ls_matrix_type full
_refine_ls_number_parameters 173
_refine_ls_number_reflns 1997
_refine_ls_number_restraints 0
_refine_ls_restrained_S_all 1.102
_refine_ls_R_factor_all 0.0391
_refine_ls_R_factor_gt 0.0356
_refine_ls_shift/su_max 0.000
_refine_ls_shift/su_mean 0.000
_refine_ls_structure_factor_coef Fsqd
_refine_ls_weighting_details 'calc w=1/[\s^2^(Fo^2^)+(0.0314P)^2^+1.7122P] where P=(Fo^2^+2Fc^2^)/3'
_refine_ls_weighting_scheme calc
_refine_ls_wR_factor_gt 0.0866
_refine_ls_wR_factor_ref 0.0893
_reflns_number_gt 1834
_reflns_number_total 1997
_reflns_threshold_expression I>2\s(I)
_cod_data_source_file ga3049.cif
_cod_data_source_block IV
_cod_original_sg_symbol_H-M 'C 2/c'
_cod_database_code 2015982

loop_
_symmetry_equiv_pos_as_xyz
'x, y, z'
'-x, y, -z+1/2'
'x+1/2, y+1/2, z'
'-x+1/2, y+1/2, -z+1/2'
'-x, -y, -z'
'x, -y, z-1/2'
'-x+1/2, -y+1/2, -z'
'x+1/2, -y+1/2, z-1/2'

loop_
_atom_site_type_symbol
_atom_site_label
_atom_site_fract_x
_atom_site_fract_y
_atom_site_fract_z
_atom_site_U_iso_or_equiv
_atom_site_adp_type
_atom_site_calc_flag
_atom_site_refinement_flags
_atom_site_occupancy
N N1 0.17185(5) 0.42851(9) 0.02172(16) 0.0267(3) Uani d . 1
N N2 0.17322(5) 0.34209(9) -0.11132(15) 0.0262(3) Uani d . 1
C C3 0.17229(5) 0.25021(11) -0.01590(17) 0.0225(3) Uani d . 1
H H3 0.1727(6) 0.1748(12) -0.065(2) 0.025(4) Uiso d . 1
N N4 0.17107(4) 0.27229(8) 0.17455(13) 0.0191(2) Uani d . 1
C C5 0.17085(5) 0.38400(10) 0.19046(18) 0.0227(3) Uani d . 1
H H5 0.1690(6) 0.4220(12) 0.307(2) 0.029(4) Uiso d . 1
N N11 0.16928(4) 0.19687(8) 0.32121(14) 0.0197(2) Uani d . 1
C C12 0.12008(6) 0.17326(11) 0.40916(18) 0.0261(3) Uani d . 1
H H12 0.0856(7) 0.2117(13) 0.376(2) 0.035(4) Uiso d . 1
C C13 0.13635(6) 0.09477(12) 0.54369(18) 0.0286(3) Uani d . 1
H H13 0.1108(7) 0.0638(13) 0.628(2) 0.035(4) Uiso d . 1
C C14 0.19646(6) 0.07027(11) 0.53655(18) 0.0253(3) Uani d . 1
H H14 0.2202(7) 0.0188(13) 0.614(2) 0.036(4) Uiso d . 1
C C15 0.21639(5) 0.13478(10) 0.39869(16) 0.0203(3) Uani d . 1
H H15 0.2537(6) 0.1425(12) 0.352(2) 0.025(4) Uiso d . 1
N N22 0.02906(5) 0.57318(9) 0.72689(16) 0.0295(3) Uani d . 1
C C23 0.04474(6) 0.47055(11) 0.71337(17) 0.0250(3) Uani d . 1
H H23 0.0815(7) 0.4429(12) 0.682(2) 0.029(4) Uiso d . 1
N N24 0.0000 0.40305(12) 0.7500 0.0223(3) Uani d S 1
N N31 0.0000 0.28962(13) 0.7500 0.0267(3) Uani d S 1
C C32 0.02309(6) 0.22582(13) 0.9026(2) 0.0357(3) Uani d . 1
H H32 0.0387(8) 0.2610(15) 1.014(3) 0.044(5) Uiso d . 1
C C33 0.01472(7) 0.11950(14) 0.8446(3) 0.0519(5) Uani d . 1
H H33 0.0266(9) 0.0574(17) 0.920(3) 0.062(6) Uiso d . 1

loop_
_atom_site_aniso_label
_atom_site_aniso_U_11
_atom_site_aniso_U_22
_atom_site_aniso_U_33
_atom_site_aniso_U_12
_atom_site_aniso_U_13
_atom_site_aniso_U_23
N1 0.0269(6) 0.0245(5) 0.0273(6) -0.0010(4) -0.0018(4) 0.0033(4)
N2 0.0267(6) 0.0298(6) 0.0219(5) 0.0001(4) 0.0016(4) 0.0032(4)
C3 0.0232(6) 0.0260(6) 0.0183(6) 0.0004(5) 0.0021(4) -0.0008(5)
N4 0.0204(5) 0.0202(5) 0.0163(5) 0.0008(4) 0.0004(4) 0.0013(4)
C5 0.0222(6) 0.0214(6) 0.0236(6) 0.0018(5) -0.0019(5) -0.0005(5)
N11 0.0206(5) 0.0217(5) 0.0166(5) 0.0000(4) 0.0018(4) 0.0022(4)
C12 0.0215(6) 0.0343(7) 0.0230(6) -0.0023(5) 0.0049(5) -0.0022(5)
C13 0.0318(7) 0.0354(7) 0.0192(6) -0.0098(6) 0.0055(5) 0.0001(5)
C14 0.0321(7) 0.0231(6) 0.0196(6) -0.0031(5) -0.0017(5) 0.0016(5)
C15 0.0217(6) 0.0198(6) 0.0186(5) 0.0008(5) -0.0006(4) -0.0012(4)
N22 0.0304(6) 0.0291(6) 0.0273(6) -0.0028(5) -0.0037(4) 0.0004(4)
C23 0.0232(6) 0.0297(7) 0.0209(6) -0.0026(5) -0.0029(5) 0.0008(5)
N24 0.0225(7) 0.0231(7) 0.0205(7) 0.000 -0.0018(5) 0.000
N31 0.0242(8) 0.0228(8) 0.0330(8) 0.000 0.0030(6) 0.000
C32 0.0266(7) 0.0342(8) 0.0482(9) 0.0065(6) 0.0122(6) 0.0160(7)
C33 0.0402(9) 0.0301(8) 0.0918(14) 0.0082(7) 0.0346(9) 0.0177(8)

loop_
_atom_type_symbol
_atom_type_description
_atom_type_scat_dispersion_real
_atom_type_scat_dispersion_imag
_atom_type_scat_source
C C 0.0033 0.0016 'International Tables Vol C Tables 4.2.6.8 and 6.1.1.4'
H H 0.0000 0.0000 'International Tables Vol C Tables 4.2.6.8 and 6.1.1.4'
N N 0.0061 0.0033 'International Tables Vol C Tables 4.2.6.8 and 6.1.1.4'

loop_
_geom_angle_atom_site_label_1
_geom_angle_atom_site_label_2
_geom_angle_atom_site_label_3
_geom_angle_site_symmetry_1
_geom_angle_site_symmetry_3
_geom_angle
C5 N1 N2 . . 107.34(10)
C3 N2 N1 . . 107.10(10)
N2 C3 N4 . . 109.79(11)
N2 C3 H3 . . 128.2(9)
N4 C3 H3 . . 122.0(9)
C5 N4 C3 . . 106.05(10)
C5 N4 N11 . . 126.75(10)
C3 N4 N11 . . 127.20(10)
N1 C5 N4 . . 109.73(11)
N1 C5 H5 . . 126.2(9)
N4 C5 H5 . . 124.1(9)
C15 N11 C12 . . 110.87(10)
C15 N11 N4 . . 124.50(10)
C12 N11 N4 . . 124.63(10)
C13 C12 N11 . . 106.43(11)
C13 C12 H12 . . 133.0(10)
N11 C12 H12 . . 120.4(10)
C12 C13 C14 . . 108.13(11)
C12 C13 H13 . . 124.4(10)
C14 C13 H13 . . 127.4(10)
C15 C14 C13 . . 108.24(11)
C15 C14 H14 . . 124.1(10)
C13 C14 H14 . . 127.7(10)
C14 C15 N11 . . 106.32(11)
C14 C15 H15 . . 133.4(9)
N11 C15 H15 . . 120.3(9)
C23 N22 N22 . 2_556 107.08(7)
N22 C23 N24 . . 109.90(12)
N22 C23 H23 . . 127.6(9)
N24 C23 H23 . . 122.5(9)
C23 N24 C23 . 2_556 106.03(15)
C23 N24 N31 . . 126.99(8)
C23 N24 N31 2_556 . 126.99(8)
N24 N31 C32 . 2_556 124.22(9)
N24 N31 C32 . . 124.22(9)
C32 N31 C32 2_556 . 111.56(18)
C33 C32 N31 . . 105.82(16)
C33 C32 H32 . . 135.8(11)
N31 C32 H32 . . 118.3(11)
C32 C33 C33 . 2_556 108.40(11)
C32 C33 H33 . . 124.5(13)
C33 C33 H33 2_556 . 127.1(13)

loop_
_geom_bond_atom_site_label_1
_geom_bond_atom_site_label_2
_geom_bond_site_symmetry_2
_geom_bond_distance
_geom_bond_publ_flag
N1 C5 . 1.3030(16) ?
N1 N2 . 1.4056(15) y
N2 C3 . 1.3008(16) ?
C3 N4 . 1.3653(15) ?
C3 H3 . 0.978(15) ?
N4 C5 . 1.3589(16) ?
N4 N11 . 1.3802(13) y
C5 H5 . 0.942(16) ?
N11 C15 . 1.3755(15) ?
N11 C12 . 1.3776(15) ?
C12 C13 . 1.3610(19) ?
C12 H12 . 0.923(16) ?
C13 C14 . 1.4168(19) ?
C13 H13 . 0.959(16) ?
C14 C15 . 1.3631(17) ?
C14 H14 . 0.954(17) ?
C15 H15 . 0.955(15) ?
N22 C23 . 1.3017(17) ?
N22 N22 2_556 1.408(2) y
C23 N24 . 1.3601(15) ?
C23 H23 . 0.956(15) ?
N24 C23 2_556 1.3601(15) ?
N24 N31 . 1.375(2) y
N31 C32 2_556 1.3753(17) ?
N31 C32 . 1.3753(17) ?
C32 C33 . 1.358(2) ?
C32 H32 . 0.926(18) ?
C33 C33 2_556 1.417(4) ?
C33 H33 . 0.94(2) ?

loop_
_geom_hbond_atom_site_label_D
_geom_hbond_atom_site_label_H
_geom_hbond_atom_site_label_A
_geom_hbond_site_symmetry_A
_geom_hbond_distance_DH
_geom_hbond_distance_HA
_geom_hbond_distance_DA
_geom_hbond_angle_DHA
_geom_hbond_publ_flag
C5 H5 N1 6_566 0.942(16) 2.353(16) 3.2479(16) 158.6(12) y
C15 H15 N2 7 0.955(15) 2.521(15) 3.4261(16) 158.3(11) y
C32 H32 N22 6_566 0.926(18) 2.528(18) 3.325(2) 144.3(14) y

loop_
_geom_torsion_atom_site_label_1
_geom_torsion_atom_site_label_2
_geom_torsion_atom_site_label_3
_geom_torsion_atom_site_label_4
_geom_torsion_site_symmetry_1
_geom_torsion_site_symmetry_4
_geom_torsion
_geom_torsion_publ_flag
C5 N1 N2 C3 . . 0.71(13) ?
N1 N2 C3 N4 . . -0.71(13) ?
N2 C3 N4 C5 . . 0.46(13) ?
N2 C3 N4 N11 . . 179.33(10) ?
N2 N1 C5 N4 . . -0.43(13) ?
C3 N4 C5 N1 . . 0.01(13) ?
N11 N4 C5 N1 . . -178.87(10) ?
C5 N4 N11 C15 . . -106.22(14) ?
C3 N4 N11 C15 . . 75.14(16) y
C5 N4 N11 C12 . . 74.08(16) y
C3 N4 N11 C12 . . -104.57(14) ?
C15 N11 C12 C13 . . -0.23(14) ?
N4 N11 C12 C13 . . 179.51(11) ?
N11 C12 C13 C14 . . -0.16(14) ?
C12 C13 C14 C15 . . 0.49(15) ?
C13 C14 C15 N11 . . -0.61(14) ?
C12 N11 C15 C14 . . 0.53(14) ?
N4 N11 C15 C14 . . -179.21(10) ?
N22 N22 C23 N24 2_556 . -0.52(15) ?
N22 C23 N24 C23 . 2_556 0.21(6) ?
N22 C23 N24 N31 . . -179.79(6) ?
C23 N24 N31 C32 . 2_556 -97.27(9) ?
C23 N24 N31 C32 2_556 2_556 82.73(9) ?
C23 N24 N31 C32 . . 82.73(9) y
C23 N24 N31 C32 2_556 . -97.27(9) ?
N24 N31 C32 C33 . . -179.63(8) ?
C32 N31 C32 C33 2_556 . 0.37(8) ?
N31 C32 C33 C33 . 2_556 -0.9(2) ?
